data_1530505
loop_
_publ_author_name
'Okamura, F.P.'
'Sueno, S.'
'Nakai, I.'
'Ono, A.'

_publ_section_title
;
 Crystal structure of Ba2 Y Cu3-x O7-y. A superconductive compound
 determined by X-ray single crystal diffraction method
;
_journal_name_full 'Materials Research Bulletin'
_journal_page_first 1081
_journal_page_last 1085
_journal_volume 22
_journal_year 1987
_chemical_formula_sum 'Ba2 Cu2.88 O6.61 Y'
_chemical_name_systematic 'Ba2 Y Cu2.88 O6.61'
_space_group_IT_number 47
_symmetry_space_group_name_Hall '-P 2 2'
_symmetry_space_group_name_H-M 'P m m m'
_cell_angle_alpha 90
_cell_angle_beta 90
_cell_angle_gamma 90
_cell_formula_units_Z 1
_cell_length_a 3.87
_cell_length_b 3.869
_cell_length_c 11.715
_cell_volume 175.409
_citation_journal_id_ASTM MRBUAC
_cod_data_source_file Okamura_MRBUAC_1987_1432.cif
_cod_data_source_block Ba2Cu2.88O6.61Y1
_cod_original_formula_sum 'Ba2 Cu2.88 O6.61 Y1'
_cod_database_code 1530505

loop_
_symmetry_equiv_pos_as_xyz
x,y,z
-x,-y,z
x,-y,-z
-x,y,-z
-x,-y,-z
x,y,-z
-x,y,z
x,-y,z

loop_
_atom_site_label
_atom_site_type_symbol
_atom_site_fract_x
_atom_site_fract_y
_atom_site_fract_z
_atom_site_occupancy
_atom_site_U_iso_or_equiv
Ba1 Ba+2 0.5 0.5 0.1905 1 0.0
Cu1 Cu+2 0 0 0 0.88 0.0
Y1 Y+3 0.5 0.5 0.5 1 0.0
O3 O-2 0 0.5 0 0.3 0.0
O4 O-2 0.5 0 0.3784 1 0.0
O2 O-2 0.5 0 0 0.31 0.0
Cu2 Cu+2 0 0 0.36 1 0.0
O1 O-2 0 0 0.1506 1 0.0
O5 O-2 0 0.5 0.3781 1 0.0
